data_7227673
loop_
_publ_author_name
'Lynes, Amy D.'
'Hawes, Chris S.'
'Ward, Edward N.'
'Haffner, Benjamin'
'M\"obius, Matthias E.'
'Byrne, Kevin'
'Schmitt, Wolfgang'
'Pal, Robert'
'Gunnlaugsson, Thorfinnur'

_publ_section_title
;
 Benzene-1,3,5-tricarboxamide n-alkyl ester and carboxylic acid
 derivatives: tuneable structural, morphological and thermal properties
;
_journal_issue 10
_journal_name_full CrystEngComm
_journal_page_first 1427
_journal_paper_doi 10.1039/C7CE00206H
_journal_volume 19
_journal_year 2017
_chemical_formula_moiety 'C24 H33 N3 O9, 5(H2 O)'
_chemical_formula_sum 'C24 H43 N3 O14'
_chemical_formula_weight 597.61
_space_group_crystal_system monoclinic
_space_group_IT_number 13
_space_group_name_Hall '-P 2yac'
_space_group_name_H-M_alt 'P 1 2/n 1'
_symmetry_space_group_name_Hall '-P 2yac'
_symmetry_space_group_name_H-M 'P 1 2/n 1'
_atom_sites_solution_hydrogens mixed
_atom_sites_solution_primary direct
_audit_creation_date 2016-04-26
_audit_creation_method
;
Olex2 1.2
(compiled 2016.02.19 svn.r3266 for OlexSys, GUI svn.r5155)
;
_audit_update_record
;
2017-01-26 deposited with the CCDC.
2017-02-10 downloaded from the CCDC.
;
_cell_angle_alpha 90
_cell_angle_beta 96.827(4)
_cell_angle_gamma 90
_cell_formula_units_Z 4
_cell_length_a 24.6517(13)
_cell_length_b 4.7182(3)
_cell_length_c 25.6558(12)
_cell_measurement_reflns_used 2675
_cell_measurement_temperature 100(2)
_cell_measurement_theta_max 67.35
_cell_measurement_theta_min 2.647
_cell_volume 2962.9(3)
_computing_cell_refinement 'SAINT v8.34A (Bruker, 2013)'
_computing_data_reduction 'SAINT v8.34A (Bruker, 2013)'
_computing_molecular_graphics 'Olex2 (Dolomanov et al., 2009)'
_computing_publication_material 'Olex2 (Dolomanov et al., 2009)'
_computing_structure_refinement 'ShelXL (Sheldrick, 2015)'
_computing_structure_solution 'XT (Sheldrick, 2015)'
_diffrn_ambient_temperature 99.99
_diffrn_detector_area_resol_mean 8
_diffrn_measured_fraction_theta_full 0.999
_diffrn_measured_fraction_theta_max 0.997
_diffrn_measurement_device_type 'Bruker APEX-II CCD'
_diffrn_measurement_method '\w and \f scans'
_diffrn_radiation_monochromator graphite
_diffrn_radiation_type CuK\a
_diffrn_radiation_wavelength 1.54178
_diffrn_reflns_av_R_equivalents 0.0766
_diffrn_reflns_av_unetI/netI 0.0970
_diffrn_reflns_Laue_measured_fraction_full 0.999
_diffrn_reflns_Laue_measured_fraction_max 0.997
_diffrn_reflns_limit_h_max 29
_diffrn_reflns_limit_h_min -28
_diffrn_reflns_limit_k_max 5
_diffrn_reflns_limit_k_min -5
_diffrn_reflns_limit_l_max 27
_diffrn_reflns_limit_l_min -30
_diffrn_reflns_number 26640
_diffrn_reflns_point_group_measured_fraction_full 0.999
_diffrn_reflns_point_group_measured_fraction_max 0.997
_diffrn_reflns_theta_full 67.679
_diffrn_reflns_theta_max 68.366
_diffrn_reflns_theta_min 2.350
_diffrn_source 'sealed tube'
_diffrn_standards_number 0
_exptl_absorpt_coefficient_mu 0.940
_exptl_absorpt_correction_T_max 0.7531
_exptl_absorpt_correction_T_min 0.6384
_exptl_absorpt_correction_type multi-scan
_exptl_absorpt_process_details
;
SADABS-2014/5 (Bruker,2014/5) was used for absorption correction.
wR2(int) was 0.0989 before and 0.0764 after correction.
The Ratio of minimum to maximum transmission is 0.8477.
The \l/2 correction factor is 0.00150.
;
_exptl_crystal_colour colourless
_exptl_crystal_colour_primary colourless
_exptl_crystal_density_diffrn 1.340
_exptl_crystal_description rod
_exptl_crystal_F_000 1280
_exptl_crystal_size_max 0.25
_exptl_crystal_size_mid 0.03
_exptl_crystal_size_min 0.01
_refine_diff_density_max 0.319
_refine_diff_density_min -0.304
_refine_diff_density_rms 0.063
_refine_ls_extinction_method none
_refine_ls_goodness_of_fit_ref 1.026
_refine_ls_hydrogen_treatment mixed
_refine_ls_matrix_type full
_refine_ls_number_parameters 418
_refine_ls_number_reflns 5443
_refine_ls_number_restraints 17
_refine_ls_restrained_S_all 1.026
_refine_ls_R_factor_all 0.0729
_refine_ls_R_factor_gt 0.0547
_refine_ls_shift/su_max 0.000
_refine_ls_shift/su_mean 0.000
_refine_ls_structure_factor_coef Fsqd
_refine_ls_weighting_details 'w=1/[\s^2^(Fo^2^)+(0.0540P)^2^+1.2220P] where P=(Fo^2^+2Fc^2^)/3'
_refine_ls_weighting_scheme calc
_refine_ls_wR_factor_gt 0.1396
_refine_ls_wR_factor_ref 0.1547
_reflns_Friedel_coverage 0.000
_reflns_number_gt 4178
_reflns_number_total 5443
_reflns_threshold_expression 'I > 2\s(I)'
_cod_data_source_file c7ce00206h2.cif
_cod_data_source_block 3
_cod_depositor_comments 'Adding full bibliography for 7227672--7227675.cif.'
_cod_database_code 7227673
_shelx_space_group_comment
;
The symmetry employed for this shelxl refinement is uniquely defined
by the following loop, which should always be used as a source of
symmetry information in preference to the above space-group names.
They are only intended as comments.
;
_shelx_estimated_absorpt_t_max 0.991
_shelx_estimated_absorpt_t_min 0.799
_olex2_refinement_description
;
1. Fixed Uiso
 At 1.2 times of:
  All C(H) groups, All C(H,H) groups, All N(H) groups
 At 1.5 times of:
  All O(H) groups, All O(H,H) groups
2. Restrained distances
 H10D-H11D
 2.2 with sigma of 0.02
 H2-N2
 0.91 with sigma of 0.02
 N3-H3A
 0.91 with sigma of 0.02
 H1-N1
 0.91 with sigma of 0.02
 O9-H9
 0.91 with sigma of 0.02
 H6-O6
 0.91 with sigma of 0.02
 H3-O3
 0.91 with sigma of 0.02
 O14-H14C = O14-H14D
 0.91 with sigma of 0.02
 O13-H13A = O13-H13B
 0.91 with sigma of 0.02
 O12-H12A = O12-H12B
 0.91 with sigma of 0.02
 O11-H11C = O11-H11D
 0.91 with sigma of 0.02
 O10-H10C = O10-H10D
 0.91 with sigma of 0.02
3.a Secondary CH2 refined with riding coordinates:
 C8(H8A,H8B), C9(H9A,H9B), C10(H10A,H10B), C11(H11A,H11B), C14(H14A,H14B),
 C15(H15A,H15B), C16(H16A,H16B), C17(H17A,H17B), C20(H20A,H20B), C21(H21A,H21B),
  C22(H22A,H22B), C23(H23A,H23B)
3.b Aromatic/amide H refined with riding coordinates:
 C1(H1A), C3(H3B), C5(H5)
;
_shelx_shelxl_version_number 2014/7
_olex2_submission_special_instructions 'No special instructions were received'

loop_
_space_group_symop_operation_xyz
'x, y, z'
'-x+1/2, y, -z+1/2'
'-x, -y, -z'
'x-1/2, -y, z-1/2'

loop_
_atom_site_label
_atom_site_type_symbol
_atom_site_fract_x
_atom_site_fract_y
_atom_site_fract_z
_atom_site_U_iso_or_equiv
_atom_site_adp_type
_atom_site_occupancy
_atom_site_site_symmetry_order
_atom_site_calc_flag
_atom_site_refinement_flags_posn
O1 O 0.54530(7) 0.2843(4) 0.11897(7) 0.0301(4) Uani 1 1 d .
O2 O 0.31889(8) 1.0190(5) 0.10580(8) 0.0425(5) Uani 1 1 d .
O3 O 0.25942(8) 1.1419(4) 0.03781(7) 0.0341(4) Uani 1 1 d D
H3 H 0.2421(14) 1.237(7) 0.0631(12) 0.051 Uiso 1 1 d DR
O4 O 0.41845(7) 0.7727(4) 0.30382(7) 0.0279(4) Uani 1 1 d .
O5 O 0.43021(7) 0.5586(3) 0.55995(6) 0.0247(4) Uani 1 1 d .
O6 O 0.34469(7) 0.4300(4) 0.57064(7) 0.0270(4) Uani 1 1 d D
H6 H 0.3612(12) 0.327(6) 0.5967(10) 0.041 Uiso 1 1 d DR
O7 O 0.60804(7) -0.0855(3) 0.35698(6) 0.0236(4) Uani 1 1 d .
O8 O 0.85745(8) -0.2284(4) 0.32935(7) 0.0336(4) Uani 1 1 d .
O9 O 0.87920(7) -0.0431(4) 0.40913(7) 0.0282(4) Uani 1 1 d D
H9 H 0.9025(12) 0.067(6) 0.3935(13) 0.042 Uiso 1 1 d DR
O11 O 0.35213(8) 1.4099(4) 0.23815(8) 0.0381(4) Uani 1 1 d D
H11C H 0.3774(13) 1.531(7) 0.2568(13) 0.057 Uiso 1 1 d DR
H11D H 0.3381(14) 1.289(6) 0.2606(12) 0.057 Uiso 1 1 d DR
O13 O 0.27067(9) 1.7269(5) 0.18252(9) 0.0445(5) Uani 1 1 d D
H13A H 0.2967(14) 1.615(8) 0.2043(14) 0.067 Uiso 1 1 d DR
H13B H 0.2918(15) 1.848(7) 0.1646(15) 0.067 Uiso 1 1 d DR
N1 N 0.48553(8) 0.6382(4) 0.12389(7) 0.0237(4) Uani 1 1 d D
H1 H 0.4695(11) 0.765(5) 0.1440(10) 0.028 Uiso 1 1 d DR
N2 N 0.48570(8) 0.7472(4) 0.37189(7) 0.0211(4) Uani 1 1 d D
H2 H 0.5192(8) 0.686(6) 0.3846(11) 0.025 Uiso 1 1 d DR
N3 N 0.63766(8) -0.2040(4) 0.27966(8) 0.0210(4) Uani 1 1 d D
H3A H 0.6348(11) -0.177(6) 0.2457(7) 0.025 Uiso 1 1 d DR
C1 C 0.56027(9) 0.2004(4) 0.22731(9) 0.0208(4) Uani 1 1 d .
H1A H 0.5817 0.0950 0.2057 0.025 Uiso 1 1 calc R
C2 C 0.56651(9) 0.1545(4) 0.28141(9) 0.0194(4) Uani 1 1 d .
C3 C 0.53545(9) 0.3116(5) 0.31300(9) 0.0195(4) Uani 1 1 d .
H3B H 0.5400 0.2834 0.3499 0.023 Uiso 1 1 calc R
C4 C 0.49792(9) 0.5093(4) 0.29075(9) 0.0194(4) Uani 1 1 d .
C5 C 0.49104(9) 0.5519(5) 0.23663(9) 0.0205(4) Uani 1 1 d .
H5 H 0.4647 0.6840 0.2214 0.025 Uiso 1 1 calc R
C6 C 0.52303(9) 0.3992(5) 0.20482(9) 0.0205(4) Uani 1 1 d .
C7 C 0.51846(9) 0.4374(5) 0.14593(9) 0.0222(5) Uani 1 1 d .
C8 C 0.48131(10) 0.6916(5) 0.06737(9) 0.0263(5) Uani 1 1 d .
H8A H 0.4831 0.5089 0.0487 0.032 Uiso 1 1 calc R
H8B H 0.5128 0.8084 0.0597 0.032 Uiso 1 1 calc R
C9 C 0.42847(10) 0.8432(5) 0.04705(9) 0.0256(5) Uani 1 1 d .
H9A H 0.4317 0.9174 0.0115 0.031 Uiso 1 1 calc R
H9B H 0.4235 1.0070 0.0701 0.031 Uiso 1 1 calc R
C10 C 0.37797(10) 0.6535(5) 0.04466(10) 0.0297(5) Uani 1 1 d .
H10A H 0.3836 0.4853 0.0229 0.036 Uiso 1 1 calc R
H10B H 0.3739 0.5861 0.0805 0.036 Uiso 1 1 calc R
C11 C 0.32545(10) 0.8016(5) 0.02211(10) 0.0300(5) Uani 1 1 d .
H11A H 0.3328 0.9119 -0.0091 0.036 Uiso 1 1 calc R
H11B H 0.2979 0.6555 0.0102 0.036 Uiso 1 1 calc R
C12 C 0.30170(10) 0.9963(5) 0.05947(10) 0.0288(5) Uani 1 1 d .
C13 C 0.46407(9) 0.6851(5) 0.32339(9) 0.0215(5) Uani 1 1 d .
C14 C 0.45793(9) 0.9248(5) 0.40718(9) 0.0221(5) Uani 1 1 d .
H14A H 0.4354 1.0679 0.3863 0.026 Uiso 1 1 calc R
H14B H 0.4856 1.0268 0.4314 0.026 Uiso 1 1 calc R
C15 C 0.42152(9) 0.7516(5) 0.43911(9) 0.0229(5) Uani 1 1 d .
H15A H 0.4438 0.6060 0.4595 0.027 Uiso 1 1 calc R
H15B H 0.3933 0.6530 0.4150 0.027 Uiso 1 1 calc R
C16 C 0.39376(10) 0.9400(5) 0.47658(9) 0.0238(5) Uani 1 1 d .
H16A H 0.4221 1.0296 0.5018 0.029 Uiso 1 1 calc R
H16B H 0.3736 1.0930 0.4562 0.029 Uiso 1 1 calc R
C17 C 0.35427(9) 0.7778(5) 0.50691(9) 0.0232(5) Uani 1 1 d .
H17A H 0.3319 0.9160 0.5240 0.028 Uiso 1 1 calc R
H17B H 0.3292 0.6665 0.4817 0.028 Uiso 1 1 calc R
C18 C 0.38110(9) 0.5814(5) 0.54790(9) 0.0210(5) Uani 1 1 d .
C19 C 0.60570(9) -0.0556(4) 0.30862(9) 0.0190(4) Uani 1 1 d .
C20 C 0.67678(9) -0.4150(5) 0.30277(9) 0.0219(5) Uani 1 1 d .
H20A H 0.6880 -0.5362 0.2744 0.026 Uiso 1 1 calc R
H20B H 0.6585 -0.5379 0.3267 0.026 Uiso 1 1 calc R
C21 C 0.72754(9) -0.2854(5) 0.33317(9) 0.0229(5) Uani 1 1 d .
H21A H 0.7164 -0.1510 0.3596 0.027 Uiso 1 1 calc R
H21B H 0.7479 -0.1777 0.3087 0.027 Uiso 1 1 calc R
C22 C 0.76494(9) -0.5119(5) 0.36088(9) 0.0230(5) Uani 1 1 d .
H22A H 0.7427 -0.6445 0.3794 0.028 Uiso 1 1 calc R
H22B H 0.7820 -0.6216 0.3342 0.028 Uiso 1 1 calc R
C23 C 0.80952(9) -0.3881(5) 0.40006(9) 0.0233(5) Uani 1 1 d .
H23A H 0.7924 -0.2687 0.4253 0.028 Uiso 1 1 calc R
H23B H 0.8289 -0.5450 0.4200 0.028 Uiso 1 1 calc R
C24 C 0.85066(9) -0.2120(5) 0.37530(9) 0.0220(5) Uani 1 1 d .
O12 O 0.41353(8) 1.0376(4) 0.17353(8) 0.0360(4) Uani 1 1 d D
H12A H 0.3999(15) 1.167(6) 0.1944(13) 0.054 Uiso 1 1 d DR
H12B H 0.3817(10) 1.013(8) 0.1509(12) 0.054 Uiso 1 1 d DR
O14 O 0.21000(8) 1.3992(4) 0.10726(8) 0.0359(4) Uani 1 1 d D
H14C H 0.2315(13) 1.511(7) 0.1295(12) 0.054 Uiso 1 1 d DR
H14D H 0.1954(14) 1.273(6) 0.1295(13) 0.054 Uiso 1 1 d DR
O10 O 0.32426(8) 1.0490(4) 0.31768(8) 0.0404(5) Uani 1 1 d D
H10C H 0.2971(13) 0.910(7) 0.3133(16) 0.061 Uiso 1 1 d DR
H10D H 0.3580(10) 0.961(7) 0.3198(13) 0.061 Uiso 1 1 d DR

loop_
_atom_site_aniso_label
_atom_site_aniso_U_11
_atom_site_aniso_U_22
_atom_site_aniso_U_33
_atom_site_aniso_U_23
_atom_site_aniso_U_13
_atom_site_aniso_U_12
O1 0.0353(9) 0.0351(9) 0.0202(8) 0.0008(7) 0.0049(7) 0.0129(7)
O2 0.0336(10) 0.0655(14) 0.0270(10) -0.0048(9) -0.0014(8) 0.0068(9)
O3 0.0324(10) 0.0388(10) 0.0303(10) -0.0009(8) 0.0001(8) 0.0050(8)
O4 0.0236(8) 0.0354(9) 0.0235(9) -0.0027(7) -0.0016(7) 0.0088(7)
O5 0.0246(8) 0.0289(8) 0.0202(8) 0.0023(6) 0.0005(6) 0.0027(6)
O6 0.0263(9) 0.0315(9) 0.0234(9) 0.0087(7) 0.0034(7) 0.0028(7)
O7 0.0274(8) 0.0255(8) 0.0177(8) 0.0024(6) 0.0023(6) 0.0034(6)
O8 0.0343(10) 0.0475(11) 0.0196(9) -0.0024(7) 0.0054(7) -0.0145(8)
O9 0.0281(9) 0.0341(9) 0.0227(8) -0.0042(7) 0.0041(7) -0.0084(7)
O11 0.0369(10) 0.0421(11) 0.0347(10) -0.0055(8) 0.0013(8) -0.0039(8)
O13 0.0374(11) 0.0518(13) 0.0432(12) 0.0048(9) 0.0001(9) -0.0048(9)
N1 0.0265(10) 0.0266(10) 0.0179(10) 0.0033(8) 0.0028(8) 0.0058(8)
N2 0.0217(9) 0.0245(9) 0.0175(9) -0.0007(7) 0.0032(7) 0.0027(7)
N3 0.0223(9) 0.0216(9) 0.0188(9) 0.0014(7) 0.0015(7) 0.0038(7)
C1 0.0227(11) 0.0196(10) 0.0201(11) -0.0014(8) 0.0019(9) -0.0015(8)
C2 0.0205(10) 0.0181(10) 0.0195(11) 0.0019(8) 0.0020(8) -0.0022(8)
C3 0.0203(10) 0.0218(10) 0.0164(10) 0.0008(8) 0.0015(8) -0.0042(8)
C4 0.0195(10) 0.0206(10) 0.0178(11) -0.0005(8) 0.0010(8) -0.0041(8)
C5 0.0197(10) 0.0206(10) 0.0206(11) 0.0030(8) -0.0002(9) 0.0009(8)
C6 0.0224(11) 0.0211(10) 0.0179(11) 0.0005(8) 0.0020(9) -0.0007(8)
C7 0.0244(11) 0.0232(11) 0.0190(11) 0.0029(9) 0.0027(9) 0.0005(8)
C8 0.0278(12) 0.0345(12) 0.0163(11) 0.0053(9) 0.0014(9) 0.0034(10)
C9 0.0288(12) 0.0276(11) 0.0200(11) 0.0042(9) 0.0012(9) 0.0036(9)
C10 0.0323(13) 0.0272(12) 0.0287(13) 0.0043(10) -0.0002(10) 0.0026(10)
C11 0.0299(13) 0.0318(12) 0.0279(13) 0.0008(10) 0.0016(10) 0.0000(10)
C12 0.0248(12) 0.0341(13) 0.0263(13) 0.0039(10) -0.0012(10) -0.0034(10)
C13 0.0217(11) 0.0221(10) 0.0205(11) 0.0023(8) 0.0015(9) -0.0001(8)
C14 0.0240(11) 0.0214(10) 0.0211(11) -0.0006(8) 0.0039(9) 0.0017(8)
C15 0.0254(11) 0.0225(11) 0.0214(11) 0.0019(9) 0.0054(9) 0.0004(9)
C16 0.0278(11) 0.0223(11) 0.0215(11) 0.0029(9) 0.0040(9) 0.0034(9)
C17 0.0249(11) 0.0259(11) 0.0193(11) 0.0033(9) 0.0042(9) 0.0055(9)
C18 0.0268(12) 0.0201(10) 0.0165(10) -0.0029(8) 0.0035(9) 0.0011(8)
C19 0.0192(10) 0.0177(10) 0.0194(11) -0.0003(8) -0.0005(8) -0.0035(8)
C20 0.0228(11) 0.0204(10) 0.0224(11) 0.0000(8) 0.0019(9) 0.0026(8)
C21 0.0231(11) 0.0192(10) 0.0262(12) 0.0022(9) 0.0022(9) -0.0002(8)
C22 0.0223(11) 0.0219(10) 0.0244(12) 0.0009(9) 0.0009(9) -0.0021(8)
C23 0.0246(11) 0.0270(11) 0.0185(11) 0.0024(9) 0.0029(9) -0.0030(9)
C24 0.0199(11) 0.0246(11) 0.0212(12) 0.0006(9) 0.0011(9) 0.0001(8)
O12 0.0334(10) 0.0400(10) 0.0337(10) -0.0049(8) 0.0006(8) 0.0099(8)
O14 0.0345(10) 0.0379(10) 0.0352(11) -0.0008(8) 0.0038(8) 0.0019(8)
O10 0.0335(10) 0.0410(11) 0.0468(12) -0.0031(9) 0.0053(9) 0.0081(8)

loop_
_atom_type_symbol
_atom_type_description
_atom_type_scat_dispersion_real
_atom_type_scat_dispersion_imag
_atom_type_scat_source
C C 0.0181 0.0091 'International Tables Vol C Tables 4.2.6.8 and 6.1.1.4'
H H 0.0000 0.0000 'International Tables Vol C Tables 4.2.6.8 and 6.1.1.4'
N N 0.0311 0.0180 'International Tables Vol C Tables 4.2.6.8 and 6.1.1.4'
O O 0.0492 0.0322 'International Tables Vol C Tables 4.2.6.8 and 6.1.1.4'

loop_
_geom_angle_atom_site_label_1
_geom_angle_atom_site_label_2
_geom_angle_atom_site_label_3
_geom_angle
C12 O3 H3 111(2)
C18 O6 H6 111(2)
C24 O9 H9 112(2)
H11C O11 H11D 110(3)
H13A O13 H13B 105(3)
C7 N1 H1 120.8(19)
C7 N1 C8 120.79(19)
C8 N1 H1 117.6(19)
C13 N2 H2 121.4(18)
C13 N2 C14 122.8(2)
C14 N2 H2 115.8(18)
C19 N3 H3A 119.3(18)
C19 N3 C20 122.21(19)
C20 N3 H3A 118.4(18)
C2 C1 H1A 119.8
C6 C1 H1A 119.8
C6 C1 C2 120.5(2)
C1 C2 C19 123.72(19)
C3 C2 C1 119.5(2)
C3 C2 C19 116.7(2)
C2 C3 H3B 119.9
C4 C3 C2 120.3(2)
C4 C3 H3B 119.9
C3 C4 C5 120.2(2)
C3 C4 C13 122.0(2)
C5 C4 C13 117.8(2)
C4 C5 H5 120.1
C4 C5 C6 119.8(2)
C6 C5 H5 120.1
C1 C6 C5 119.7(2)
C1 C6 C7 117.55(19)
C5 C6 C7 122.7(2)
O1 C7 N1 121.1(2)
O1 C7 C6 120.3(2)
N1 C7 C6 118.62(19)
N1 C8 H8A 109.2
N1 C8 H8B 109.2
N1 C8 C9 112.16(18)
H8A C8 H8B 107.9
C9 C8 H8A 109.2
C9 C8 H8B 109.2
C8 C9 H9A 108.9
C8 C9 H9B 108.9
C8 C9 C10 113.5(2)
H9A C9 H9B 107.7
C10 C9 H9A 108.9
C10 C9 H9B 108.9
C9 C10 H10A 108.9
C9 C10 H10B 108.9
H10A C10 H10B 107.7
C11 C10 C9 113.4(2)
C11 C10 H10A 108.9
C11 C10 H10B 108.9
C10 C11 H11A 108.6
C10 C11 H11B 108.6
H11A C11 H11B 107.6
C12 C11 C10 114.7(2)
C12 C11 H11A 108.6
C12 C11 H11B 108.6
O2 C12 O3 122.2(2)
O2 C12 C11 124.2(2)
O3 C12 C11 113.6(2)
O4 C13 N2 123.2(2)
O4 C13 C4 119.6(2)
N2 C13 C4 117.2(2)
N2 C14 H14A 109.2
N2 C14 H14B 109.2
N2 C14 C15 112.01(18)
H14A C14 H14B 107.9
C15 C14 H14A 109.2
C15 C14 H14B 109.2
C14 C15 H15A 109.4
C14 C15 H15B 109.4
C14 C15 C16 111.26(18)
H15A C15 H15B 108.0
C16 C15 H15A 109.4
C16 C15 H15B 109.4
C15 C16 H16A 109.0
C15 C16 H16B 109.0
H16A C16 H16B 107.8
C17 C16 C15 112.97(18)
C17 C16 H16A 109.0
C17 C16 H16B 109.0
C16 C17 H17A 108.6
C16 C17 H17B 108.6
H17A C17 H17B 107.6
C18 C17 C16 114.49(19)
C18 C17 H17A 108.6
C18 C17 H17B 108.6
O5 C18 O6 122.8(2)
O5 C18 C17 125.2(2)
O6 C18 C17 112.01(19)
O7 C19 N3 122.2(2)
O7 C19 C2 119.41(19)
N3 C19 C2 118.41(19)
N3 C20 H20A 108.9
N3 C20 H20B 108.9
N3 C20 C21 113.37(18)
H20A C20 H20B 107.7
C21 C20 H20A 108.9
C21 C20 H20B 108.9
C20 C21 H21A 109.3
C20 C21 H21B 109.3
C20 C21 C22 111.76(18)
H21A C21 H21B 107.9
C22 C21 H21A 109.3
C22 C21 H21B 109.3
C21 C22 H22A 109.0
C21 C22 H22B 109.0
H22A C22 H22B 107.8
C23 C22 C21 112.85(19)
C23 C22 H22A 109.0
C23 C22 H22B 109.0
C22 C23 H23A 108.8
C22 C23 H23B 108.8
H23A C23 H23B 107.7
C24 C23 C22 113.82(19)
C24 C23 H23A 108.8
C24 C23 H23B 108.8
O8 C24 O9 123.6(2)
O8 C24 C23 123.5(2)
O9 C24 C23 112.88(19)
H12A O12 H12B 96(3)
H14C O14 H14D 103(3)
H10C O10 H10D 109(3)

loop_
_geom_bond_atom_site_label_1
_geom_bond_atom_site_label_2
_geom_bond_distance
O1 C7 1.244(3)
O2 C12 1.218(3)
O3 H3 0.933(18)
O3 C12 1.315(3)
O4 C13 1.246(3)
O5 C18 1.218(3)
O6 H6 0.888(18)
O6 C18 1.334(3)
O7 C19 1.243(3)
O8 C24 1.213(3)
O9 H9 0.904(18)
O9 C24 1.318(3)
O11 H11C 0.934(19)
O11 H11D 0.908(18)
O13 H13A 0.957(19)
O13 H13B 0.931(19)
N1 H1 0.911(17)
N1 C7 1.329(3)
N1 C8 1.463(3)
N2 H2 0.898(17)
N2 C13 1.327(3)
N2 C14 1.462(3)
N3 H3A 0.875(17)
N3 C19 1.342(3)
N3 C20 1.462(3)
C1 H1A 0.9500
C1 C2 1.395(3)
C1 C6 1.389(3)
C2 C3 1.393(3)
C2 C19 1.498(3)
C3 H3B 0.9500
C3 C4 1.388(3)
C4 C5 1.393(3)
C4 C13 1.501(3)
C5 H5 0.9500
C5 C6 1.400(3)
C6 C7 1.513(3)
C8 H8A 0.9900
C8 H8B 0.9900
C8 C9 1.523(3)
C9 H9A 0.9900
C9 H9B 0.9900
C9 C10 1.528(3)
C10 H10A 0.9900
C10 H10B 0.9900
C10 C11 1.524(3)
C11 H11A 0.9900
C11 H11B 0.9900
C11 C12 1.496(3)
C14 H14A 0.9900
C14 H14B 0.9900
C14 C15 1.523(3)
C15 H15A 0.9900
C15 H15B 0.9900
C15 C16 1.529(3)
C16 H16A 0.9900
C16 H16B 0.9900
C16 C17 1.523(3)
C17 H17A 0.9900
C17 H17B 0.9900
C17 C18 1.496(3)
C20 H20A 0.9900
C20 H20B 0.9900
C20 C21 1.522(3)
C21 H21A 0.9900
C21 H21B 0.9900
C21 C22 1.530(3)
C22 H22A 0.9900
C22 H22B 0.9900
C22 C23 1.516(3)
C23 H23A 0.9900
C23 H23B 0.9900
C23 C24 1.508(3)
O12 H12A 0.902(18)
O12 H12B 0.927(19)
O14 H14C 0.902(19)
O14 H14D 0.924(18)
O10 H10C 0.932(19)
O10 H10D 0.925(18)

loop_
_geom_hbond_atom_site_label_D
_geom_hbond_atom_site_label_H
_geom_hbond_atom_site_label_A
_geom_hbond_distance_DH
_geom_hbond_distance_HA
_geom_hbond_distance_DA
_geom_hbond_angle_DHA
_geom_hbond_site_symmetry_A
O3 H3 O14 0.933(18) 1.645(19) 2.579(3) 178(4) .
O6 H6 O7 0.888(18) 1.751(19) 2.633(2) 173(3) 3_656
O9 H9 O1 0.904(18) 1.70(2) 2.586(2) 164(3) 2_655
O11 H11C O4 0.934(19) 1.87(2) 2.791(3) 169(3) 1_565
O11 H11D O10 0.908(18) 1.914(19) 2.805(3) 167(3) .
O13 H13A O11 0.957(19) 1.81(2) 2.762(3) 172(4) .
O13 H13B O2 0.931(19) 1.90(2) 2.783(3) 157(4) 1_565
N1 H1 O12 0.911(17) 2.093(19) 2.976(3) 163(3) .
N2 H2 O5 0.898(17) 2.12(2) 2.928(3) 149(2) 3_666
N3 H3A O8 0.875(17) 1.973(19) 2.816(3) 161(3) 2_655
O12 H12A O11 0.902(18) 2.07(2) 2.953(3) 167(3) .
O12 H12B O2 0.927(19) 1.82(2) 2.740(3) 172(4) .
O14 H14C O13 0.902(19) 1.87(2) 2.769(3) 172(3) .
O14 H14D O10 0.924(18) 1.83(2) 2.746(3) 170(4) 2
O10 H10C O13 0.932(19) 1.90(2) 2.790(3) 160(4) 2_545
O10 H10D O4 0.925(18) 1.82(2) 2.723(2) 163(3) .

loop_
_geom_torsion_atom_site_label_1
_geom_torsion_atom_site_label_2
_geom_torsion_atom_site_label_3
_geom_torsion_atom_site_label_4
_geom_torsion
N1 C8 C9 C10 -72.9(3)
N2 C14 C15 C16 178.8(2)
N3 C20 C21 C22 174.78(18)
C1 C2 C3 C4 1.0(3)
C1 C2 C19 O7 -179.0(2)
C1 C2 C19 N3 1.6(3)
C1 C6 C7 O1 3.7(3)
C1 C6 C7 N1 -176.0(2)
C2 C1 C6 C5 -0.8(3)
C2 C1 C6 C7 -179.97(19)
C2 C3 C4 C5 0.0(3)
C2 C3 C4 C13 -179.3(2)
C3 C2 C19 O7 1.6(3)
C3 C2 C19 N3 -177.76(19)
C3 C4 C5 C6 -1.5(3)
C3 C4 C13 O4 -152.2(2)
C3 C4 C13 N2 30.0(3)
C4 C5 C6 C1 1.9(3)
C4 C5 C6 C7 -179.0(2)
C5 C4 C13 O4 28.4(3)
C5 C4 C13 N2 -149.4(2)
C5 C6 C7 O1 -175.5(2)
C5 C6 C7 N1 4.9(3)
C6 C1 C2 C3 -0.6(3)
C6 C1 C2 C19 180.0(2)
C7 N1 C8 C9 158.8(2)
C8 N1 C7 O1 -2.1(4)
C8 N1 C7 C6 177.5(2)
C8 C9 C10 C11 -177.5(2)
C9 C10 C11 C12 -78.0(3)
C10 C11 C12 O2 -6.8(4)
C10 C11 C12 O3 173.9(2)
C13 N2 C14 C15 89.0(3)
C13 C4 C5 C6 177.9(2)
C14 N2 C13 O4 0.1(3)
C14 N2 C13 C4 177.81(18)
C14 C15 C16 C17 176.5(2)
C15 C16 C17 C18 71.0(3)
C16 C17 C18 O5 4.7(3)
C16 C17 C18 O6 -175.51(18)
C19 N3 C20 C21 -74.8(3)
C19 C2 C3 C4 -179.55(19)
C20 N3 C19 O7 1.1(3)
C20 N3 C19 C2 -179.51(18)
C20 C21 C22 C23 -168.30(18)
C21 C22 C23 C24 -66.3(2)
C22 C23 C24 O8 -19.6(3)
C22 C23 C24 O9 161.83(19)
